data_1516828
loop_
_publ_author_name
'Lakornwong, Waranya'
'Kanokmedhakul, Kwanjai'
'Kanokmedhakul, Somdej'
'Kongsaeree, Palangpon'
'Prabpai, Samran'
'Sibounnavong, Phoutthasone'
'Soytong, Kasem'

_publ_section_title
;
 Triterpene Lactones from Cultures of Ganoderma sp. KM01.
;
_journal_issue 7
_journal_name_full 'Journal of natural products'
_journal_page_first 1545
_journal_page_last 1553
_journal_paper_doi 10.1021/np400846k
_journal_volume 77
_journal_year 2014
_chemical_absolute_configuration unk
_chemical_formula_moiety 'C30 H36 O6'
_chemical_formula_sum 'C30 H36 O6'
_chemical_formula_weight 492.59
_chemical_name_common 'Ganodermalactone H'
_chemical_name_systematic
;
 ?
;
_space_group_crystal_system orthorhombic
_space_group_IT_number 19
_space_group_name_Hall 'P 2ac 2ab'
_space_group_name_H-M_alt 'P 21 21 21'
_symmetry_space_group_name_Hall 'P 2ac 2ab'
_symmetry_space_group_name_H-M 'P 21 21 21'
_atom_sites_solution_hydrogens mixed
_cell_angle_alpha 90
_cell_angle_beta 90
_cell_angle_gamma 90
_cell_formula_units_Z 4
_cell_length_a 7.1300(3)
_cell_length_b 15.5750(11)
_cell_length_c 22.9690(15)
_cell_measurement_temperature 298(2)
_cell_volume 2550.7(3)
_computing_cell_refinement 'HKL Scalepack (Otwinowski & Minor 1997)'
_computing_data_collection 'Collect (Bruker AXS BV, 1997-2004)'
_computing_data_reduction 'HKL Denzo and Scalepack (Otwinowski & Minor 1997)'
_computing_molecular_graphics
;
O. V. Dolomanov, L. J. Bourhis, R. J. Gildea, J. A. K. Howard and H. Puschmann,
OLEX2: a complete structure solution, refinement and analysis program.
J. Appl. Cryst. (2009). 42, 339-341.
;
_computing_publication_material
;
O. V. Dolomanov, L. J. Bourhis, R. J. Gildea, J. A. K. Howard and H. Puschmann,
OLEX2: a complete structure solution, refinement and analysis program.
J. Appl. Cryst. (2009). 42, 339-341.
;
_computing_structure_refinement 'SHELXL-2013 (Sheldrick, 2013)'
_diffrn_ambient_temperature 298(2)
_diffrn_detector_area_resol_mean 14
_diffrn_measured_fraction_theta_full 0.755
_diffrn_measured_fraction_theta_max 0.974
_diffrn_measurement_device '135mm CCD camera on \k-goniostat'
_diffrn_measurement_device_type KappaCCD2000
_diffrn_orient_matrix_type 'by Bruker AXS Collect from scalepack cell'
_diffrn_orient_matrix_UB_11 -0.0399981
_diffrn_orient_matrix_UB_12 -0.0383182
_diffrn_orient_matrix_UB_13 -0.0326514
_diffrn_orient_matrix_UB_21 -0.0853362
_diffrn_orient_matrix_UB_22 -0.0315771
_diffrn_orient_matrix_UB_23 0.0271138
_diffrn_orient_matrix_UB_31 -0.1038577
_diffrn_orient_matrix_UB_32 0.0407030
_diffrn_orient_matrix_UB_33 -0.0097036
_diffrn_radiation_monochromator 'horizonally mounted graphite crystal'
_diffrn_radiation_type MoK\a
_diffrn_radiation_wavelength 0.71073
_diffrn_reflns_av_unetI/netI 0.0303
_diffrn_reflns_Laue_measured_fraction_full 0.755
_diffrn_reflns_Laue_measured_fraction_max 0.974
_diffrn_reflns_limit_h_max 7
_diffrn_reflns_limit_h_min 0
_diffrn_reflns_limit_k_max 16
_diffrn_reflns_limit_k_min 0
_diffrn_reflns_limit_l_max 25
_diffrn_reflns_limit_l_min 0
_diffrn_reflns_number 2010
_diffrn_reflns_point_group_measured_fraction_full 0.433
_diffrn_reflns_point_group_measured_fraction_max 0.566
_diffrn_reflns_theta_full 25.242
_diffrn_reflns_theta_max 22.995
_diffrn_reflns_theta_min 1.773
_exptl_absorpt_coefficient_mu 0.088
_exptl_crystal_density_diffrn 1.283
_exptl_crystal_F_000 1056
_refine_diff_density_max 0.245
_refine_diff_density_min -0.213
_refine_diff_density_rms 0.047
_refine_ls_abs_structure_details
;
No quotients, so Flack parameter determined by classical intensity fit
;
_refine_ls_abs_structure_Flack 4(2)
_refine_ls_extinction_coef 0.0113(13)
_refine_ls_extinction_expression Fc^*^=kFc[1+0.001xFc^2^\l^3^/sin(2\q)]^-1/4^
_refine_ls_extinction_method SHELXL
_refine_ls_goodness_of_fit_ref 1.087
_refine_ls_hydrogen_treatment constr
_refine_ls_matrix_type full
_refine_ls_number_parameters 327
_refine_ls_number_reflns 2010
_refine_ls_number_restraints 0
_refine_ls_restrained_S_all 1.087
_refine_ls_R_factor_all 0.0570
_refine_ls_R_factor_gt 0.0425
_refine_ls_shift/su_max 0.000
_refine_ls_shift/su_mean 0.000
_refine_ls_structure_factor_coef Fsqd
_refine_ls_weighting_details 'w=1/[\s^2^(Fo^2^)+(0.0447P)^2^+2.2635P] where P=(Fo^2^+2Fc^2^)/3'
_refine_ls_weighting_scheme calc
_refine_ls_wR_factor_gt 0.0964
_refine_ls_wR_factor_ref 0.1097
_reflns_Friedel_coverage 0.000
_reflns_Friedel_fraction_full 0.000
_reflns_Friedel_fraction_max 0.000
_reflns_number_gt 1735
_reflns_number_total 2010
_reflns_threshold_expression 'I > 2\s(I)'
_cod_data_source_file np400846k_si_002.cif
_cod_data_source_block Ganodermalactone-H-cmpd8
_cod_depositor_comments 'Adding full bibliography for 1516826--1516828.cif.'
_cod_database_code 1516828
_olex2_refinement_description
;
1. Fixed Uiso
 At 1.2 times of:
  All C(H) groups, {H30A,H30B,H30C} of C30, {H29A,H29B,H29C} of C29, {H18A,
  H18B,H18C} of C18, {H23A,H23B,H23C} of C23, All C(H,H) groups
 At 1.5 times of:
  {H28A,H28B,H28C} of C28
2.a Riding coordinates:
 C1(H1), C2(H2), C5(H5), C6(H6A,H6B), C13(H13A,H13B), C14(H14), C15(H15A,H15B),
  C16(H16A,H16B), C17(H17), C20(H20), C19(H19), C18(H18A,H18B,H18C), C23(H23A,
 H23B,H23C), C22(H22), C7(H7A,H7B), C25(H25), C24(H24A,H24B), C29(H29A,H29B,
 H29C), C30(H30A,H30B,H30C)
2.b Idealised Me refined as rotating group:
 C28(H28A,H28B,H28C)
;
_shelx_space_group_comment
;
The symmetry employed for this shelxl refinement is uniquely defined
by the following loop, which should always be used as a source of
symmetry information in preference to the above space-group names.
They are only intended as comments.
;
_shelxl_version_number 2013-4

loop_
_space_group_symop_operation_xyz
'x, y, z'
'-x+1/2, -y, z+1/2'
'x+1/2, -y+1/2, -z'
'-x, y+1/2, -z+1/2'

loop_
_atom_site_label
_atom_site_type_symbol
_atom_site_fract_x
_atom_site_fract_y
_atom_site_fract_z
_atom_site_U_iso_or_equiv
_atom_site_adp_type
_atom_site_occupancy
_atom_site_site_symmetry_order
_atom_site_calc_flag
_atom_site_refinement_flags_posn
_atom_site_refinement_flags_adp
C1 C -0.1977(7) -0.0139(3) -0.4958(2) 0.0402(13) Uani 1 1 d . .
H1 H -0.1838 -0.0505 -0.5291 0.048 Uiso 1 1 d R U
C2 C -0.0534(7) 0.0422(4) -0.4917(2) 0.0534(15) Uani 1 1 d . .
H2 H 0.0421 0.0416 -0.5212 0.064 Uiso 1 1 d R U
O3 O 0.1444(5) 0.1310(3) -0.4398(2) 0.0888(15) Uani 1 1 d . .
C3 C -0.0164(8) 0.1072(4) -0.4485(3) 0.0533(15) Uani 1 1 d . .
O4 O -0.1481(5) 0.1431(2) -0.41560(15) 0.0465(9) Uani 1 1 d . .
C4 C -0.3502(6) 0.1335(3) -0.4249(2) 0.0344(11) Uani 1 1 d . .
C5 C -0.4125(6) 0.0409(2) -0.41199(16) 0.0246(10) Uani 1 1 d . .
H5 H -0.5464 0.0437 -0.4159 0.030 Uiso 1 1 d R U
C6 C -0.3627(7) 0.0115(3) -0.35049(17) 0.0349(11) Uani 1 1 d . .
H6A H -0.2332 0.0241 -0.3429 0.042 Uiso 1 1 d R U
H6B H -0.4400 0.0417 -0.3230 0.042 Uiso 1 1 d R U
C8 C -0.5772(6) -0.1199(2) -0.36608(16) 0.0249(10) Uani 1 1 d . .
C9 C -0.6030(6) -0.1261(3) -0.42392(16) 0.0268(10) Uani 1 1 d . .
C10 C -0.3575(6) -0.0243(3) -0.45847(17) 0.0285(10) Uani 1 1 d . .
C11 C -0.7315(6) -0.1473(3) -0.32478(17) 0.0250(10) Uani 1 1 d . .
C12 C -0.8724(6) -0.2098(2) -0.35437(16) 0.0228(9) Uani 1 1 d . .
C13 C -0.9425(7) -0.1697(3) -0.41113(16) 0.0312(11) Uani 1 1 d . .
H13A H -1.0495 -0.2010 -0.4251 0.037 Uiso 1 1 d R U
H13B H -0.9776 -0.1113 -0.4036 0.037 Uiso 1 1 d R U
C21 C -1.0149(7) -0.3882(3) -0.34191(17) 0.0294(10) Uani 1 1 d . .
O21 O -0.8792(5) -0.42121(18) -0.30041(11) 0.0355(8) Uani 1 1 d . .
C14 C -0.7642(7) -0.1801(3) -0.44607(17) 0.0359(12) Uani 1 1 d . .
H14 H -0.7849 -0.1669 -0.4864 0.043 Uiso 1 1 d R U
O14 O -0.7128(5) -0.26997(18) -0.43537(12) 0.0421(9) Uani 1 1 d . .
C15 C -0.6773(7) -0.1975(3) -0.26979(17) 0.0339(12) Uani 1 1 d . .
H15A H -0.5825 -0.2387 -0.2797 0.041 Uiso 1 1 d R U
H15B H -0.6288 -0.1583 -0.2412 0.041 Uiso 1 1 d R U
C16 C -0.8616(7) -0.2394(3) -0.25053(17) 0.0335(11) Uani 1 1 d . .
H16A H -0.9128 -0.2099 -0.2175 0.040 Uiso 1 1 d R U
H16B H -0.8413 -0.2986 -0.2408 0.040 Uiso 1 1 d R U
C17 C -1.0002(6) -0.2356(3) -0.30302(17) 0.0268(10) Uani 1 1 d . .
H17 H -1.0811 -0.1878 -0.2950 0.032 Uiso 1 1 d R U
C20 C -1.1209(6) -0.3156(2) -0.31299(17) 0.0285(10) Uani 1 1 d . .
H20 H -1.2181 -0.3020 -0.3404 0.034 Uiso 1 1 d R U
C19 C -0.4592(6) -0.0972(3) -0.46403(17) 0.0320(11) Uani 1 1 d . .
H19 H -0.4411 -0.1350 -0.4966 0.038 Uiso 1 1 d R U
C18 C -0.8251(7) -0.0626(3) -0.3046(2) 0.0380(12) Uani 1 1 d . .
H18A H -0.9240 -0.0767 -0.2779 0.046 Uiso 1 1 d R U
H18B H -0.8761 -0.0317 -0.3371 0.046 Uiso 1 1 d R U
H18C H -0.7337 -0.0275 -0.2852 0.046 Uiso 1 1 d R U
C23 C -1.2232(7) -0.3421(3) -0.2573(2) 0.0444(13) Uani 1 1 d . .
H23A H -1.2899 -0.2938 -0.2416 0.053 Uiso 1 1 d R U
H23B H -1.1316 -0.3613 -0.2296 0.053 Uiso 1 1 d R U
H23C H -1.3099 -0.3877 -0.2653 0.053 Uiso 1 1 d R U
C22 C -0.7792(6) -0.2905(3) -0.37915(16) 0.0258(10) Uani 1 1 d . .
H22 H -0.6758 -0.3084 -0.3553 0.031 Uiso 1 1 d R U
O22 O -0.9128(4) -0.35762(17) -0.39039(11) 0.0308(7) Uani 1 1 d . .
C7 C -0.3972(6) -0.0840(3) -0.34121(18) 0.0350(12) Uani 1 1 d . .
H7A H -0.3946 -0.0945 -0.3000 0.042 Uiso 1 1 d R U
H7B H -0.2936 -0.1129 -0.3594 0.042 Uiso 1 1 d R U
C26 C -0.8664(9) -0.5569(3) -0.3520(2) 0.0434(14) Uani 1 1 d . .
C25 C -1.0355(8) -0.5416(3) -0.3737(2) 0.0467(14) Uani 1 1 d . .
H25 H -1.0973 -0.5868 -0.3947 0.056 Uiso 1 1 d R U
C24 C -1.1387(7) -0.4593(3) -0.3646(2) 0.0406(12) Uani 1 1 d . .
H24A H -1.2378 -0.4691 -0.3371 0.049 Uiso 1 1 d R U
H24B H -1.1914 -0.4431 -0.4015 0.049 Uiso 1 1 d R U
C27 C -0.7779(8) -0.4928(3) -0.3159(2) 0.0418(13) Uani 1 1 d . .
O27 O -0.6229(6) -0.4988(2) -0.29532(15) 0.0630(11) Uani 1 1 d . .
C29 C -0.4312(8) 0.1950(3) -0.3795(2) 0.0532(15) Uani 1 1 d . .
H29A H -0.5656 0.1940 -0.3819 0.064 Uiso 1 1 d R U
H29B H -0.3870 0.2522 -0.3868 0.064 Uiso 1 1 d R U
H29C H -0.3925 0.1771 -0.3414 0.064 Uiso 1 1 d R U
C28 C -0.7608(10) -0.6389(3) -0.3611(2) 0.0688(19) Uani 1 1 d . .
H28A H -0.8396 -0.6795 -0.3808 0.103 Uiso 1 1 calc R U
H28B H -0.7236 -0.6619 -0.3241 0.103 Uiso 1 1 calc R U
H28C H -0.6513 -0.6278 -0.3843 0.103 Uiso 1 1 calc R U
C30 C -0.4071(7) 0.1652(3) -0.4848(2) 0.0453(13) Uani 1 1 d . .
H30A H -0.5395 0.1575 -0.4904 0.054 Uiso 1 1 d R U
H30B H -0.3399 0.1326 -0.5135 0.054 Uiso 1 1 d R U
H30C H -0.3762 0.2249 -0.4887 0.054 Uiso 1 1 d R U

loop_
_atom_site_aniso_label
_atom_site_aniso_U_11
_atom_site_aniso_U_22
_atom_site_aniso_U_33
_atom_site_aniso_U_23
_atom_site_aniso_U_13
_atom_site_aniso_U_12
C1 0.042(3) 0.045(3) 0.033(3) 0.010(2) 0.014(2) 0.013(3)
C2 0.034(3) 0.061(4) 0.065(4) 0.026(3) 0.020(3) 0.002(3)
O3 0.026(2) 0.088(3) 0.151(4) 0.012(3) -0.008(3) -0.010(2)
C3 0.030(3) 0.046(3) 0.084(4) 0.024(3) -0.002(3) -0.004(3)
O4 0.0250(18) 0.049(2) 0.066(2) 0.0074(18) -0.0101(18) -0.0094(18)
C4 0.022(2) 0.034(3) 0.047(3) -0.001(2) -0.005(2) -0.003(2)
C5 0.021(2) 0.020(2) 0.032(2) -0.0007(18) -0.004(2) 0.005(2)
C6 0.040(3) 0.038(3) 0.027(2) 0.001(2) -0.005(2) -0.006(3)
C8 0.029(2) 0.021(2) 0.025(2) -0.0009(18) 0.0023(19) 0.004(2)
C9 0.037(3) 0.025(2) 0.019(2) 0.0009(18) 0.002(2) -0.002(2)
C10 0.032(2) 0.030(3) 0.024(2) 0.0007(19) 0.004(2) 0.005(2)
C11 0.029(2) 0.023(2) 0.023(2) -0.0007(18) 0.002(2) 0.003(2)
C12 0.028(2) 0.019(2) 0.021(2) 0.0005(17) 0.000(2) 0.006(2)
C13 0.037(3) 0.031(3) 0.025(2) 0.007(2) -0.007(2) 0.000(2)
C21 0.035(3) 0.024(2) 0.029(2) 0.0053(19) 0.000(2) -0.001(2)
O21 0.0472(19) 0.0304(17) 0.0289(16) 0.0063(13) -0.0026(16) 0.0109(17)
C14 0.052(3) 0.036(3) 0.020(2) 0.0027(19) -0.001(2) -0.009(2)
O14 0.064(2) 0.0307(18) 0.0317(17) -0.0062(14) 0.0123(17) -0.0037(18)
C15 0.047(3) 0.035(3) 0.020(2) -0.0011(19) -0.004(2) 0.003(2)
C16 0.045(3) 0.035(3) 0.021(2) 0.0011(19) 0.002(2) 0.000(3)
C17 0.030(2) 0.022(2) 0.029(2) 0.0022(19) 0.007(2) 0.006(2)
C20 0.028(2) 0.025(2) 0.032(2) 0.0084(19) 0.001(2) 0.002(2)
C19 0.044(3) 0.033(3) 0.019(2) -0.0042(19) 0.007(2) 0.005(2)
C18 0.049(3) 0.024(2) 0.041(3) -0.004(2) 0.009(3) 0.007(2)
C23 0.046(3) 0.039(3) 0.047(3) 0.006(2) 0.016(3) -0.002(3)
C22 0.036(3) 0.023(2) 0.018(2) 0.0014(17) 0.001(2) -0.001(2)
O22 0.0440(19) 0.0254(16) 0.0231(14) 0.0005(12) 0.0016(15) -0.0044(15)
C7 0.031(3) 0.049(3) 0.026(2) 0.005(2) -0.002(2) 0.004(2)
C26 0.074(4) 0.022(3) 0.034(3) 0.007(2) 0.015(3) 0.011(3)
C25 0.069(4) 0.023(3) 0.048(3) 0.002(2) 0.008(3) -0.010(3)
C24 0.043(3) 0.031(3) 0.047(3) 0.003(2) -0.001(3) -0.006(3)
C27 0.058(4) 0.038(3) 0.029(2) 0.009(2) 0.005(3) 0.017(3)
O27 0.067(3) 0.069(3) 0.052(2) 0.0014(19) -0.015(2) 0.034(2)
C29 0.056(3) 0.028(3) 0.076(4) -0.018(3) -0.005(3) -0.006(3)
C28 0.111(5) 0.037(3) 0.058(3) 0.007(3) 0.017(4) 0.027(4)
C30 0.039(3) 0.038(3) 0.059(3) 0.014(3) -0.005(3) -0.002(3)

loop_
_atom_type_symbol
_atom_type_description
_atom_type_scat_dispersion_real
_atom_type_scat_dispersion_imag
_atom_type_scat_source
C C 0.0033 0.0016 'International Tables Vol C Tables 4.2.6.8 and 6.1.1.4'
H H 0.0000 0.0000 'International Tables Vol C Tables 4.2.6.8 and 6.1.1.4'
O O 0.0106 0.0060 'International Tables Vol C Tables 4.2.6.8 and 6.1.1.4'

loop_
_geom_angle_atom_site_label_1
_geom_angle_atom_site_label_2
_geom_angle_atom_site_label_3
_geom_angle
C2 C1 H1 111.1
C2 C1 C10 129.5(5)
C10 C1 H1 119.4
C1 C2 H2 119.0
C1 C2 C3 129.8(5)
C3 C2 H2 111.2
O3 C3 C2 119.8(6)
O3 C3 O4 116.3(6)
O4 C3 C2 123.9(5)
C3 O4 C4 124.7(4)
O4 C4 C5 110.6(4)
O4 C4 C29 102.0(4)
O4 C4 C30 111.2(4)
C29 C4 C5 110.4(4)
C30 C4 C5 113.7(4)
C30 C4 C29 108.3(4)
C4 C5 H5 103.1
C6 C5 C4 113.1(3)
C6 C5 H5 109.4
C10 C5 C4 114.6(3)
C10 C5 H5 102.7
C10 C5 C6 112.9(3)
C5 C6 H6A 109.3
C5 C6 H6B 109.1
H6A C6 H6B 109.5
C7 C6 C5 112.6(3)
C7 C6 H6A 109.3
C7 C6 H6B 107.0
C9 C8 C11 120.0(4)
C9 C8 C7 121.1(4)
C7 C8 C11 119.0(3)
C8 C9 C14 118.5(4)
C8 C9 C19 120.6(4)
C19 C9 C14 119.8(3)
C1 C10 C5 123.2(4)
C19 C10 C1 117.6(4)
C19 C10 C5 119.1(4)
C8 C11 C12 111.8(3)
C8 C11 C15 118.4(4)
C8 C11 C18 105.1(3)
C15 C11 C12 101.7(3)
C15 C11 C18 107.2(3)
C18 C11 C12 112.7(4)
C13 C12 C11 109.2(3)
C13 C12 C17 124.4(4)
C13 C12 C22 99.2(3)
C17 C12 C11 102.2(3)
C22 C12 C11 113.3(3)
C22 C12 C17 109.0(3)
C12 C13 H13A 109.7
C12 C13 H13B 108.6
H13A C13 H13B 109.5
C14 C13 C12 97.7(3)
C14 C13 H13A 115.9
C14 C13 H13B 114.6
O21 C21 C20 108.0(3)
O21 C21 C24 110.9(3)
O22 C21 O21 107.1(3)
O22 C21 C20 110.6(3)
O22 C21 C24 106.0(3)
C24 C21 C20 114.1(4)
C27 O21 C21 117.9(3)
C9 C14 H14 108.8
C13 C14 C9 113.6(3)
C13 C14 H14 111.1
O14 C14 C9 106.5(4)
O14 C14 C13 102.9(3)
O14 C14 H14 113.9
C22 O14 C14 106.5(3)
C11 C15 H15A 108.9
C11 C15 H15B 109.2
H15A C15 H15B 109.5
C16 C15 C11 103.8(4)
C16 C15 H15A 112.7
C16 C15 H15B 112.5
C15 C16 H16A 110.5
C15 C16 H16B 110.3
C15 C16 C17 107.7(3)
H16A C16 H16B 109.5
C17 C16 H16A 110.6
C17 C16 H16B 108.2
C12 C17 C16 103.1(3)
C12 C17 H17 107.4
C16 C17 H17 105.2
C20 C17 C12 115.4(3)
C20 C17 C16 116.1(3)
C20 C17 H17 108.8
C21 C20 C17 113.1(4)
C21 C20 H20 103.7
C21 C20 C23 113.8(3)
C17 C20 H20 108.9
C23 C20 C17 111.3(3)
C23 C20 H20 105.3
C9 C19 H19 113.6
C10 C19 C9 125.4(4)
C10 C19 H19 121.0
C11 C18 H18A 108.2
C11 C18 H18B 110.9
C11 C18 H18C 109.4
H18A C18 H18B 109.5
H18A C18 H18C 109.5
H18B C18 H18C 109.4
C20 C23 H23A 109.8
C20 C23 H23B 108.3
C20 C23 H23C 110.3
H23A C23 H23B 109.5
H23A C23 H23C 109.5
H23B C23 H23C 109.5
C12 C22 H22 111.1
O14 C22 C12 107.5(3)
O14 C22 H22 109.2
O14 C22 O22 102.8(3)
O22 C22 C12 112.1(3)
O22 C22 H22 113.6
C21 O22 C22 116.4(3)
C6 C7 H7A 107.5
C6 C7 H7B 105.8
C8 C7 C6 116.4(4)
C8 C7 H7A 109.0
C8 C7 H7B 108.4
H7A C7 H7B 109.5
C25 C26 C27 119.3(5)
C25 C26 C28 123.9(5)
C27 C26 C28 116.7(5)
C26 C25 H25 118.4
C26 C25 C24 123.3(5)
C24 C25 H25 118.2
C21 C24 H24A 108.7
C21 C24 H24B 109.9
C25 C24 C21 113.0(4)
C25 C24 H24A 108.5
C25 C24 H24B 107.2
H24A C24 H24B 109.5
O21 C27 C26 118.7(5)
O27 C27 O21 116.3(5)
O27 C27 C26 124.9(5)
C4 C29 H29A 109.2
C4 C29 H29B 109.9
C4 C29 H29C 109.4
H29A C29 H29B 109.5
H29A C29 H29C 109.5
H29B C29 H29C 109.5
C26 C28 H28A 109.5
C26 C28 H28B 109.5
C26 C28 H28C 109.5
H28A C28 H28B 109.5
H28A C28 H28C 109.5
H28B C28 H28C 109.5
C4 C30 H30A 110.1
C4 C30 H30B 108.6
C4 C30 H30C 109.7
H30A C30 H30B 109.5
H30A C30 H30C 109.5
H30B C30 H30C 109.5

loop_
_geom_bond_atom_site_label_1
_geom_bond_atom_site_label_2
_geom_bond_distance
C1 H1 0.9599
C1 C2 1.353(7)
C1 C10 1.435(6)
C2 H2 0.9600
C2 C3 1.442(8)
O3 C3 1.221(6)
C3 O4 1.329(6)
O4 C4 1.464(5)
C4 C5 1.538(6)
C4 C29 1.528(6)
C4 C30 1.518(6)
C5 H5 0.9600
C5 C6 1.527(5)
C5 C10 1.524(5)
C6 H6A 0.9599
C6 H6B 0.9602
C6 C7 1.523(6)
C8 C9 1.345(5)
C8 C11 1.514(6)
C8 C7 1.512(6)
C9 C14 1.512(6)
C9 C19 1.450(6)
C10 C19 1.354(6)
C11 C12 1.555(6)
C11 C15 1.535(6)
C11 C18 1.549(6)
C12 C13 1.529(5)
C12 C17 1.544(5)
C12 C22 1.531(5)
C13 H13A 0.9600
C13 H13B 0.9601
C13 C14 1.512(6)
C21 O21 1.452(5)
C21 C20 1.514(6)
C21 O22 1.413(5)
C21 C24 1.509(6)
O21 C27 1.375(6)
C14 H14 0.9602
C14 O14 1.468(5)
O14 C22 1.412(5)
C15 H15A 0.9600
C15 H15B 0.9600
C15 C16 1.533(7)
C16 H16A 0.9599
C16 H16B 0.9599
C16 C17 1.560(6)
C17 H17 0.9598
C17 C20 1.531(6)
C20 H20 0.9600
C20 C23 1.529(6)
C19 H19 0.9606
C18 H18A 0.9600
C18 H18B 0.9600
C18 H18C 0.9602
C23 H23A 0.9600
C23 H23B 0.9601
C23 H23C 0.9601
C22 H22 0.9599
C22 O22 1.438(5)
C7 H7A 0.9601
C7 H7B 0.9603
C26 C25 1.326(8)
C26 C27 1.443(7)
C26 C28 1.497(7)
C25 H25 0.9598
C25 C24 1.494(7)
C24 H24A 0.9600
C24 H24B 0.9600
C27 O27 1.206(7)
C29 H29A 0.9601
C29 H29B 0.9600
C29 H29C 0.9599
C28 H28A 0.9600
C28 H28B 0.9600
C28 H28C 0.9600
C30 H30A 0.9600
C30 H30B 0.9602
C30 H30C 0.9599
